data_4103057
loop_
_publ_author_name
'Richard A. Lewis'
'Guang Wu'
'Trevor W. Hayton'

_publ_section_title
;
 Synthesis and Characterization of an Iron(IV) Ketimide Complex
;
_journal_name_full 'Journal of the American Chemical Society'
_journal_page_first 12814
_journal_page_last 12816
_journal_paper_doi 10.1021/ja104934n
_journal_volume 132
_journal_year 2010
_chemical_formula_sum 'C36 H72 Fe N4'
_chemical_formula_weight 616.83
_chemical_name_systematic
; 
 Iron(IV) tetrakis(bistert-butyl ketimide)
;
_space_group_IT_number 15
_symmetry_cell_setting monoclinic
_symmetry_space_group_name_Hall '-C 2yc'
_symmetry_space_group_name_H-M 'C 1 2/c 1'
_atom_sites_solution_hydrogens geom
_atom_sites_solution_primary direct
_atom_sites_solution_secondary difmap
_audit_creation_method SHELXL-97
_cell_angle_alpha 90.00
_cell_angle_beta 111.493(3)
_cell_angle_gamma 90.00
_cell_formula_units_Z 4
_cell_length_a 22.138(4)
_cell_length_b 8.5192(16)
_cell_length_c 22.613(4)
_cell_measurement_reflns_used 156
_cell_measurement_temperature 150(2)
_cell_measurement_theta_max 27.175
_cell_measurement_theta_min 12.765
_cell_volume 3968.2(13)
_computing_structure_refinement 'SHELXL-97 (Sheldrick, 1997)'
_computing_structure_solution 'SHELXS-97 (Sheldrick, 1990)'
_diffrn_ambient_temperature 150(2)
_diffrn_measured_fraction_theta_full 0.995
_diffrn_measured_fraction_theta_max 0.995
_diffrn_measurement_device_type 'ccd area detector'
_diffrn_measurement_method 'omega scan'
_diffrn_radiation_monochromator graphite
_diffrn_radiation_source 'fine-focus sealed tube'
_diffrn_radiation_type MoK\a
_diffrn_radiation_wavelength 0.71073
_diffrn_reflns_av_R_equivalents 0.0539
_diffrn_reflns_av_sigmaI/netI 0.0515
_diffrn_reflns_limit_h_max 27
_diffrn_reflns_limit_h_min -24
_diffrn_reflns_limit_k_max 10
_diffrn_reflns_limit_k_min -10
_diffrn_reflns_limit_l_max 27
_diffrn_reflns_limit_l_min -27
_diffrn_reflns_number 15742
_diffrn_reflns_theta_full 26.02
_diffrn_reflns_theta_max 26.02
_diffrn_reflns_theta_min 1.94
_exptl_absorpt_coefficient_mu 0.406
_exptl_absorpt_correction_T_max 1.000
_exptl_absorpt_correction_T_min 0.781079
_exptl_absorpt_correction_type multi-scan
_exptl_absorpt_process_details SADABS
_exptl_crystal_colour black
_exptl_crystal_density_diffrn 1.032
_exptl_crystal_density_method 'not measured'
_exptl_crystal_description block
_exptl_crystal_F_000 1368
_exptl_crystal_size_max 0.2
_exptl_crystal_size_mid 0.2
_exptl_crystal_size_min 0.15
_refine_diff_density_max 1.079
_refine_diff_density_min -0.523
_refine_diff_density_rms 0.091
_refine_ls_extinction_method none
_refine_ls_goodness_of_fit_ref 1.078
_refine_ls_hydrogen_treatment constr
_refine_ls_matrix_type full
_refine_ls_number_parameters 222
_refine_ls_number_reflns 3904
_refine_ls_number_restraints 0
_refine_ls_restrained_S_all 1.078
_refine_ls_R_factor_all 0.0962
_refine_ls_R_factor_gt 0.0716
_refine_ls_shift/su_max 0.000
_refine_ls_shift/su_mean 0.000
_refine_ls_structure_factor_coef Fsqd
_refine_ls_weighting_details 'calc w=1/[\s^2^(Fo^2^)+(0.1058P)^2^+10.2042P] where P=(Fo^2^+2Fc^2^)/3'
_refine_ls_weighting_scheme calc
_refine_ls_wR_factor_gt 0.1824
_refine_ls_wR_factor_ref 0.1989
_reflns_number_gt 2946
_reflns_number_total 3904
_reflns_threshold_expression >2sigma(I)
_cod_data_source_file ja104934n_si_002_3.cif
_cod_data_source_block Complex_3
_cod_database_code 4103057

loop_
_symmetry_equiv_pos_as_xyz
'x, y, z'
'-x, y, -z+1/2'
'x+1/2, y+1/2, z'
'-x+1/2, y+1/2, -z+1/2'
'-x, -y, -z'
'x, -y, z-1/2'
'-x+1/2, -y+1/2, -z'
'x+1/2, -y+1/2, z-1/2'

loop_
_atom_site_label
_atom_site_type_symbol
_atom_site_fract_x
_atom_site_fract_y
_atom_site_fract_z
_atom_site_U_iso_or_equiv
_atom_site_adp_type
_atom_site_occupancy
_atom_site_symmetry_multiplicity
_atom_site_calc_flag
_atom_site_refinement_flags
Fe1 Fe 1.0000 0.00859(7) 0.2500 0.0166(2) Uani 1 2 d S
N1 N 0.92785(13) -0.0148(3) 0.18244(12) 0.0197(6) Uani 1 1 d .
N2 N 1.04669(13) 0.0311(3) 0.20132(13) 0.0207(6) Uani 1 1 d .
C9 C 0.8590(4) 0.2109(7) 0.1025(4) 0.148(5) Uani 1 1 d .
H9A H 0.8895 0.2073 0.0814 0.222 Uiso 1 1 calc R
H9B H 0.8812 0.2386 0.1463 0.222 Uiso 1 1 calc R
H9C H 0.8262 0.2879 0.0824 0.222 Uiso 1 1 calc R
C2 C 0.87116(17) -0.2466(4) 0.12582(17) 0.0275(8) Uani 1 1 d .
C1 C 0.87942(16) -0.0671(4) 0.13821(16) 0.0227(7) Uani 1 1 d .
C10 C 1.07852(17) 0.0799(4) 0.16986(17) 0.0254(8) Uani 1 1 d .
C11 C 1.0846(2) 0.2603(4) 0.1604(2) 0.0360(9) Uani 1 1 d .
C15 C 1.1116(2) -0.0475(5) 0.1413(2) 0.0347(9) Uani 1 1 d .
C16A C 1.1184(8) -0.2018(12) 0.1791(7) 0.065(4) Uani 0.50 1 d P
C6 C 0.8286(2) 0.0567(5) 0.09860(19) 0.0394(10) Uani 1 1 d .
C4 C 0.8780(2) -0.2879(6) 0.0624(2) 0.0483(11) Uani 1 1 d .
H4A H 0.9175 -0.2439 0.0615 0.072 Uiso 1 1 calc R
H4B H 0.8417 -0.2458 0.0280 0.072 Uiso 1 1 calc R
H4C H 0.8789 -0.3999 0.0582 0.072 Uiso 1 1 calc R
C3 C 0.8063(2) -0.3081(5) 0.1256(2) 0.0458(11) Uani 1 1 d .
H3A H 0.8050 -0.4202 0.1210 0.069 Uiso 1 1 calc R
H3B H 0.7716 -0.2620 0.0908 0.069 Uiso 1 1 calc R
H3C H 0.8017 -0.2807 0.1649 0.069 Uiso 1 1 calc R
C5 C 0.9245(2) -0.3331(5) 0.1780(2) 0.0444(11) Uani 1 1 d .
H5A H 0.9194 -0.4441 0.1705 0.067 Uiso 1 1 calc R
H5B H 0.9218 -0.3091 0.2184 0.067 Uiso 1 1 calc R
H5C H 0.9660 -0.3009 0.1780 0.067 Uiso 1 1 calc R
C7 C 0.7890(4) 0.0137(7) 0.0316(3) 0.106(3) Uani 1 1 d .
H7A H 0.7570 0.0935 0.0131 0.159 Uiso 1 1 calc R
H7B H 0.7677 -0.0848 0.0309 0.159 Uiso 1 1 calc R
H7C H 0.8168 0.0047 0.0076 0.159 Uiso 1 1 calc R
C12 C 1.0462(3) 0.3478(5) 0.1925(3) 0.0552(14) Uani 1 1 d .
H12A H 1.0490 0.4585 0.1861 0.083 Uiso 1 1 calc R
H12B H 1.0634 0.3253 0.2372 0.083 Uiso 1 1 calc R
H12C H 1.0016 0.3154 0.1748 0.083 Uiso 1 1 calc R
C14 C 1.1553(3) 0.3149(6) 0.1920(4) 0.083(2) Uani 1 1 d .
H14A H 1.1573 0.4270 0.1886 0.125 Uiso 1 1 calc R
H14B H 1.1813 0.2664 0.1713 0.125 Uiso 1 1 calc R
H14C H 1.1715 0.2856 0.2361 0.125 Uiso 1 1 calc R
C13 C 1.0561(4) 0.3049(7) 0.0898(3) 0.090(2) Uani 1 1 d .
H13A H 1.0144 0.2563 0.0702 0.135 Uiso 1 1 calc R
H13B H 1.0846 0.2695 0.0692 0.135 Uiso 1 1 calc R
H13C H 1.0515 0.4169 0.0858 0.135 Uiso 1 1 calc R
C17A C 1.1759(4) -0.0029(11) 0.1379(5) 0.044(2) Uani 0.50 1 d P
C8 C 0.7770(4) 0.0718(10) 0.1311(4) 0.106(3) Uani 1 1 d .
H8A H 0.7987 0.0920 0.1756 0.159 Uiso 1 1 calc R
H8B H 0.7528 -0.0242 0.1254 0.159 Uiso 1 1 calc R
H8C H 0.7479 0.1568 0.1119 0.159 Uiso 1 1 calc R
C18A C 1.0602(5) -0.0786(14) 0.0720(5) 0.063(3) Uani 0.50 1 d P
C16B C 1.1828(6) -0.0714(17) 0.1961(6) 0.083(4) Uani 0.50 1 d P
C17B C 1.1241(8) -0.0054(13) 0.0809(6) 0.075(4) Uani 0.50 1 d P
C18B C 1.0763(7) -0.2012(12) 0.1329(7) 0.069(4) Uani 0.50 1 d P

loop_
_atom_site_aniso_label
_atom_site_aniso_U_11
_atom_site_aniso_U_22
_atom_site_aniso_U_33
_atom_site_aniso_U_23
_atom_site_aniso_U_13
_atom_site_aniso_U_12
Fe1 0.0138(3) 0.0176(4) 0.0190(3) 0.000 0.0069(2) 0.000
N1 0.0187(14) 0.0199(14) 0.0213(13) 0.0030(11) 0.0081(11) 0.0011(11)
N2 0.0165(14) 0.0238(15) 0.0231(14) -0.0020(11) 0.0088(11) -0.0018(11)
C9 0.108(6) 0.033(3) 0.184(8) 0.035(4) -0.087(5) -0.005(3)
C2 0.0219(18) 0.0247(18) 0.0344(19) -0.0047(15) 0.0084(15) -0.0035(14)
C1 0.0194(18) 0.0240(17) 0.0224(17) 0.0010(13) 0.0050(14) 0.0015(14)
C10 0.0222(18) 0.0261(19) 0.0325(19) 0.0003(15) 0.0156(15) -0.0018(14)
C11 0.043(2) 0.0258(19) 0.051(2) 0.0060(17) 0.031(2) -0.0011(17)
C15 0.044(2) 0.032(2) 0.043(2) -0.0011(17) 0.035(2) -0.0018(17)
C16A 0.117(11) 0.025(5) 0.090(9) 0.012(6) 0.080(9) 0.018(6)
C6 0.035(2) 0.031(2) 0.034(2) 0.0012(17) -0.0084(18) 0.0058(17)
C4 0.053(3) 0.047(3) 0.046(3) -0.018(2) 0.019(2) -0.010(2)
C3 0.039(3) 0.033(2) 0.065(3) -0.001(2) 0.019(2) -0.0121(18)
C5 0.042(2) 0.0211(19) 0.052(3) -0.0025(17) -0.004(2) 0.0016(17)
C7 0.106(5) 0.058(4) 0.079(4) 0.004(3) -0.055(4) 0.006(3)
C12 0.078(4) 0.021(2) 0.092(4) 0.003(2) 0.061(3) 0.001(2)
C14 0.058(4) 0.036(3) 0.163(7) 0.000(3) 0.048(4) -0.017(3)
C13 0.171(7) 0.045(3) 0.063(4) 0.022(3) 0.055(4) 0.017(4)
C17A 0.038(5) 0.045(5) 0.062(6) -0.003(5) 0.035(4) 0.001(4)
C8 0.082(5) 0.117(6) 0.119(6) 0.006(5) 0.035(5) 0.061(5)
C18A 0.062(7) 0.076(7) 0.050(6) -0.037(5) 0.021(5) -0.003(6)
C16B 0.055(7) 0.100(10) 0.078(8) -0.018(7) 0.006(6) 0.051(7)
C17B 0.130(12) 0.063(7) 0.075(8) 0.008(6) 0.088(9) 0.008(7)
C18B 0.111(11) 0.032(5) 0.109(10) -0.021(7) 0.094(9) -0.011(6)

loop_
_atom_type_symbol
_atom_type_description
_atom_type_scat_dispersion_real
_atom_type_scat_dispersion_imag
_atom_type_scat_source
C C 0.0033 0.0016 'International Tables Vol C Tables 4.2.6.8 and 6.1.1.4'
H H 0.0000 0.0000 'International Tables Vol C Tables 4.2.6.8 and 6.1.1.4'
N N 0.0061 0.0033 'International Tables Vol C Tables 4.2.6.8 and 6.1.1.4'
Fe Fe 0.3463 0.8444 'International Tables Vol C Tables 4.2.6.8 and 6.1.1.4'

loop_
_geom_angle_atom_site_label_1
_geom_angle_atom_site_label_2
_geom_angle_atom_site_label_3
_geom_angle
_geom_angle_site_symmetry_1
_geom_angle_site_symmetry_3
N1 Fe1 N1 167.10(17) . 2_755
N1 Fe1 N2 91.33(12) . .
N1 Fe1 N2 90.06(12) 2_755 .
N1 Fe1 N2 90.06(12) . 2_755
N1 Fe1 N2 91.33(12) 2_755 2_755
N2 Fe1 N2 167.61(18) . 2_755
C1 N1 Fe1 165.5(3) . .
C10 N2 Fe1 166.6(3) . .
C6 C9 H9A 109.5 . .
C6 C9 H9B 109.5 . .
H9A C9 H9B 109.5 . .
C6 C9 H9C 109.5 . .
H9A C9 H9C 109.5 . .
H9B C9 H9C 109.5 . .
C5 C2 C3 107.4(3) . .
C5 C2 C4 107.4(3) . .
C3 C2 C4 109.4(3) . .
C5 C2 C1 109.3(3) . .
C3 C2 C1 112.8(3) . .
C4 C2 C1 110.4(3) . .
N1 C1 C2 120.4(3) . .
N1 C1 C6 116.4(3) . .
C2 C1 C6 123.3(3) . .
N2 C10 C11 120.2(3) . .
N2 C10 C15 116.9(3) . .
C11 C10 C15 123.0(3) . .
C12 C11 C13 106.9(4) . .
C12 C11 C14 106.6(4) . .
C13 C11 C14 111.7(5) . .
C12 C11 C10 109.2(3) . .
C13 C11 C10 111.3(4) . .
C14 C11 C10 111.0(3) . .
C17A C15 C18B 132.4(6) . .
C17A C15 C17B 53.9(7) . .
C18B C15 C17B 110.3(7) . .
C17A C15 C16A 110.0(7) . .
C18B C15 C16A 43.0(7) . .
C17B C15 C16A 132.9(6) . .
C17A C15 C10 116.0(4) . .
C18B C15 C10 110.7(5) . .
C17B C15 C10 117.9(5) . .
C16A C15 C10 108.9(5) . .
C17A C15 C18A 110.1(6) . .
C18B C15 C18A 64.9(8) . .
C17B C15 C18A 57.2(7) . .
C16A C15 C18A 107.1(8) . .
C10 C15 C18A 104.3(5) . .
C17A C15 C16B 52.9(7) . .
C18B C15 C16B 107.7(9) . .
C17B C15 C16B 105.6(8) . .
C16A C15 C16B 66.4(8) . .
C10 C15 C16B 103.9(5) . .
C18A C15 C16B 151.6(6) . .
C18B C16A C15 66.4(8) . .
C18B C16A C16B 122.7(11) . .
C15 C16A C16B 58.9(6) . .
C9 C6 C7 111.6(5) . .
C9 C6 C1 110.6(4) . .
C7 C6 C1 116.6(4) . .
C9 C6 C8 107.2(6) . .
C7 C6 C8 103.7(5) . .
C1 C6 C8 106.4(4) . .
C2 C4 H4A 109.5 . .
C2 C4 H4B 109.5 . .
H4A C4 H4B 109.5 . .
C2 C4 H4C 109.5 . .
H4A C4 H4C 109.5 . .
H4B C4 H4C 109.5 . .
C2 C3 H3A 109.5 . .
C2 C3 H3B 109.5 . .
H3A C3 H3B 109.5 . .
C2 C3 H3C 109.5 . .
H3A C3 H3C 109.5 . .
H3B C3 H3C 109.5 . .
C2 C5 H5A 109.5 . .
C2 C5 H5B 109.5 . .
H5A C5 H5B 109.5 . .
C2 C5 H5C 109.5 . .
H5A C5 H5C 109.5 . .
H5B C5 H5C 109.5 . .
C6 C7 H7A 109.5 . .
C6 C7 H7B 109.5 . .
H7A C7 H7B 109.5 . .
C6 C7 H7C 109.5 . .
H7A C7 H7C 109.5 . .
H7B C7 H7C 109.5 . .
C11 C12 H12A 109.5 . .
C11 C12 H12B 109.5 . .
H12A C12 H12B 109.5 . .
C11 C12 H12C 109.5 . .
H12A C12 H12C 109.5 . .
H12B C12 H12C 109.5 . .
C11 C14 H14A 109.5 . .
C11 C14 H14B 109.5 . .
H14A C14 H14B 109.5 . .
C11 C14 H14C 109.5 . .
H14A C14 H14C 109.5 . .
H14B C14 H14C 109.5 . .
C11 C13 H13A 109.5 . .
C11 C13 H13B 109.5 . .
H13A C13 H13B 109.5 . .
C11 C13 H13C 109.5 . .
H13A C13 H13C 109.5 . .
H13B C13 H13C 109.5 . .
C17B C17A C16B 130.0(10) . .
C17B C17A C15 64.2(6) . .
C16B C17A C15 68.0(7) . .
C6 C8 H8A 109.5 . .
C6 C8 H8B 109.5 . .
H8A C8 H8B 109.5 . .
C6 C8 H8C 109.5 . .
H8A C8 H8C 109.5 . .
H8B C8 H8C 109.5 . .
C17B C18A C15 59.6(6) . .
C17B C18A C18B 104.3(10) . .
C15 C18A C18B 55.1(6) . .
C17A C16B C15 59.1(6) . .
C17A C16B C16A 105.2(9) . .
C15 C16B C16A 54.7(6) . .
C17A C17B C18A 123.8(9) . .
C17A C17B C15 61.9(6) . .
C18A C17B C15 63.2(6) . .
C16A C18B C15 70.6(9) . .
C16A C18B C18A 129.1(12) . .
C15 C18B C18A 60.0(6) . .

loop_
_geom_bond_atom_site_label_1
_geom_bond_atom_site_label_2
_geom_bond_distance
_geom_bond_site_symmetry_2
Fe1 N1 1.771(3) .
Fe1 N1 1.771(3) 2_755
Fe1 N2 1.775(3) .
Fe1 N2 1.775(3) 2_755
N1 C1 1.250(4) .
N2 C10 1.242(4) .
C9 C6 1.463(7) .
C9 H9A 0.9600 .
C9 H9B 0.9600 .
C9 H9C 0.9600 .
C2 C5 1.519(5) .
C2 C3 1.526(5) .
C2 C4 1.536(5) .
C2 C1 1.553(5) .
C1 C6 1.563(5) .
C10 C11 1.565(5) .
C10 C15 1.575(5) .
C11 C12 1.503(6) .
C11 C13 1.533(7) .
C11 C14 1.536(7) .
C15 C17A 1.501(9) .
C15 C18B 1.502(11) .
C15 C17B 1.531(10) .
C15 C16A 1.546(11) .
C15 C18A 1.585(11) .
C15 C16B 1.621(12) .
C16A C18B 1.119(17) .
C16A C16B 1.74(2) .
C6 C7 1.492(7) .
C6 C8 1.574(8) .
C4 H4A 0.9600 .
C4 H4B 0.9600 .
C4 H4C 0.9600 .
C3 H3A 0.9600 .
C3 H3B 0.9600 .
C3 H3C 0.9600 .
C5 H5A 0.9600 .
C5 H5B 0.9600 .
C5 H5C 0.9600 .
C7 H7A 0.9600 .
C7 H7B 0.9600 .
C7 H7C 0.9600 .
C12 H12A 0.9600 .
C12 H12B 0.9600 .
C12 H12C 0.9600 .
C14 H14A 0.9600 .
C14 H14B 0.9600 .
C14 H14C 0.9600 .
C13 H13A 0.9600 .
C13 H13B 0.9600 .
C13 H13C 0.9600 .
C17A C17B 1.376(17) .
C17A C16B 1.396(17) .
C8 H8A 0.9600 .
C8 H8B 0.9600 .
C8 H8C 0.9600 .
C18A C17B 1.492(17) .
C18A C18B 1.659(19) .

loop_
_geom_torsion_atom_site_label_1
_geom_torsion_atom_site_label_2
_geom_torsion_atom_site_label_3
_geom_torsion_atom_site_label_4
_geom_torsion
_geom_torsion_site_symmetry_1
N1 Fe1 N1 C1 3.9(10) 2_755
N2 Fe1 N1 C1 100.0(10) .
N2 Fe1 N1 C1 -92.3(10) 2_755
N1 Fe1 N2 C10 100.6(11) .
N1 Fe1 N2 C10 -92.2(11) 2_755
N2 Fe1 N2 C10 4.3(11) 2_755
Fe1 N1 C1 C2 -8.2(12) .
Fe1 N1 C1 C6 170.4(9) .
C5 C2 C1 N1 5.9(5) .
C3 C2 C1 N1 125.2(4) .
C4 C2 C1 N1 -112.0(4) .
C5 C2 C1 C6 -172.6(4) .
C3 C2 C1 C6 -53.2(5) .
C4 C2 C1 C6 69.5(5) .
Fe1 N2 C10 C11 -6.3(13) .
Fe1 N2 C10 C15 173.4(10) .
N2 C10 C11 C12 -1.5(5) .
C15 C10 C11 C12 178.8(4) .
N2 C10 C11 C13 -119.2(5) .
C15 C10 C11 C13 61.1(5) .
N2 C10 C11 C14 115.7(5) .
C15 C10 C11 C14 -64.0(5) .
N2 C10 C15 C17A -145.8(5) .
C11 C10 C15 C17A 33.9(7) .
N2 C10 C15 C18B 24.8(8) .
C11 C10 C15 C18B -155.5(8) .
N2 C10 C15 C17B 153.1(7) .
C11 C10 C15 C17B -27.2(9) .
N2 C10 C15 C16A -21.1(8) .
C11 C10 C15 C16A 158.6(7) .
N2 C10 C15 C18A 93.0(6) .
C11 C10 C15 C18A -87.3(6) .
N2 C10 C15 C16B -90.5(7) .
C11 C10 C15 C16B 89.2(7) .
C17A C15 C16A C18B -131.5(9) .
C17B C15 C16A C18B -72.6(14) .
C10 C15 C16A C18B 100.4(8) .
C18A C15 C16A C18B -11.8(10) .
C16B C15 C16A C18B -162.3(10) .
C17A C15 C16A C16B 30.8(7) .
C18B C15 C16A C16B 162.3(10) .
C17B C15 C16A C16B 89.7(12) .
C10 C15 C16A C16B -97.3(6) .
C18A C15 C16A C16B 150.5(7) .
N1 C1 C6 C9 24.1(7) .
C2 C1 C6 C9 -157.4(6) .
N1 C1 C6 C7 153.0(5) .
C2 C1 C6 C7 -28.4(7) .
N1 C1 C6 C8 -91.9(5) .
C2 C1 C6 C8 86.6(5) .
C18B C15 C17A C17B 85.2(11) .
C16A C15 C17A C17B 129.1(8) .
C10 C15 C17A C17B -106.8(7) .
C18A C15 C17A C17B 11.3(8) .
C16B C15 C17A C17B 165.1(9) .
C18B C15 C17A C16B -79.9(12) .
C17B C15 C17A C16B -165.1(9) .
C16A C15 C17A C16B -36.0(9) .
C10 C15 C17A C16B 88.1(7) .
C18A C15 C17A C16B -153.8(8) .
C17A C15 C18A C17B -10.9(8) .
C18B C15 C18A C17B -139.3(8) .
C16A C15 C18A C17B -130.4(8) .
C10 C15 C18A C17B 114.2(6) .
C16B C15 C18A C17B -58.6(18) .
C17A C15 C18A C18B 128.5(7) .
C17B C15 C18A C18B 139.3(8) .
C16A C15 C18A C18B 8.9(8) .
C10 C15 C18A C18B -106.5(6) .
C16B C15 C18A C18B 80.7(17) .
C17B C17A C16B C15 -17.5(10) .
C17B C17A C16B C16A 13.1(14) .
C15 C17A C16B C16A 30.7(6) .
C18B C15 C16B C17A 130.3(7) .
C17B C15 C16B C17A 12.4(8) .
C16A C15 C16B C17A 142.9(8) .
C10 C15 C16B C17A -112.3(6) .
C18A C15 C16B C17A 60.6(18) .
C17A C15 C16B C16A -142.9(8) .
C18B C15 C16B C16A -12.6(7) .
C17B C15 C16B C16A -130.5(7) .
C10 C15 C16B C16A 104.8(5) .
C18A C15 C16B C16A -82.3(17) .
C18B C16A C16B C17A -13.1(15) .
C15 C16A C16B C17A -32.4(6) .
C18B C16A C16B C15 19.4(11) .
C16B C17A C17B C18A 4.5(18) .
C15 C17A C17B C18A -13.6(9) .
C16B C17A C17B C15 18.1(10) .
C15 C18A C17B C17A 13.4(9) .
C18B C18A C17B C17A -20.0(13) .
C18B C18A C17B C15 -33.5(6) .
C18B C15 C17B C17A -128.3(8) .
C16A C15 C17B C17A -84.3(12) .
C10 C15 C17B C17A 103.2(7) .
C18A C15 C17B C17A -167.4(9) .
C16B C15 C17B C17A -12.3(8) .
C17A C15 C17B C18A 167.4(9) .
C18B C15 C17B C18A 39.0(9) .
C16A C15 C17B C18A 83.0(12) .
C10 C15 C17B C18A -89.4(7) .
C16B C15 C17B C18A 155.1(8) .
C16B C16A C18B C15 -18.0(10) .
C15 C16A C18B C18A 14.0(11) .
C16B C16A C18B C18A -4(2) .
C17A C15 C18B C16A 72.5(12) .
C17B C15 C18B C16A 131.8(10) .
C10 C15 C18B C16A -95.9(9) .
C18A C15 C18B C16A 167.5(10) .
C16B C15 C18B C16A 17.0(10) .
C17A C15 C18B C18A -95.0(10) .
C17B C15 C18B C18A -35.7(8) .
C16A C15 C18B C18A -167.5(10) .
C10 C15 C18B C18A 96.5(6) .
C16B C15 C18B C18A -150.5(7) .
C17B C18A C18B C16A 20.2(16) .
C15 C18A C18B C16A -15.2(12) .
C17B C18A C18B C15 35.5(6) .
